data_2202188
loop_
_publ_author_name
'Osawa, Kunitoyo'
'Furutachi, Hideki'
'Fujinami, Shuhei'
'Suzuki, Masatastu'

_publ_section_title
;
 <i>trans,trans,trans</i>-Diethanoldiquinaldinatoiron(II)
;
_journal_issue 6
_journal_name_full 'Acta Crystallographica Section E'
_journal_page_first m315
_journal_page_last m316
_journal_paper_doi 10.1107/S1600536803009607
_journal_volume 59
_journal_year 2003
_chemical_formula_iupac '[Fe (C10 H6 N O2)2 (C2 H6 O)2]'
_chemical_formula_moiety 'C24 H24 Fe N2 O6'
_chemical_formula_sum 'C24 H24 Fe N2 O6'
_chemical_formula_weight 492.30
_space_group_IT_number 14
_symmetry_cell_setting monoclinic
_symmetry_space_group_name_Hall '-P 2yn'
_symmetry_space_group_name_H-M 'P 1 21/n 1'
_cell_angle_alpha 90
_cell_angle_beta 91.461(7)
_cell_angle_gamma 90
_cell_formula_units_Z 2
_cell_length_a 5.816(2)
_cell_length_b 9.557(3)
_cell_length_c 19.948(5)
_cell_measurement_reflns_used 4502
_cell_measurement_temperature 123
_cell_measurement_theta_max 27.5
_cell_measurement_theta_min 3.1
_cell_volume 1108.4(6)
_computing_cell_refinement CrystalClear
_computing_data_collection 'CrystalClear (Molecular Structure Corporation/Rigaku, 2001)'
_computing_data_reduction 'TEXSAN (Molecular Structure Corporation/Rigaku, 2000)'
_computing_molecular_graphics 'ORTEP-3 for Windows (Farrugia, 1997)'
_computing_publication_material TEXSAN
_computing_structure_refinement TEXSAN
_computing_structure_solution 'SHELXS86 (Sheldrick, 1985)'
_diffrn_detector_area_resol_mean 14.62
_diffrn_measured_fraction_theta_full 0.984
_diffrn_measured_fraction_theta_max 0.984
_diffrn_measurement_device_type 'Rigaku/MSC Mercury CCD'
_diffrn_measurement_method \w
_diffrn_radiation_type MoK\a
_diffrn_radiation_wavelength 0.7107
_diffrn_reflns_av_R_equivalents 0.039
_diffrn_reflns_limit_h_max 7
_diffrn_reflns_limit_h_min -7
_diffrn_reflns_limit_k_max 12
_diffrn_reflns_limit_k_min -12
_diffrn_reflns_limit_l_max 25
_diffrn_reflns_limit_l_min -25
_diffrn_reflns_number 8886
_diffrn_reflns_theta_full 27.5
_diffrn_reflns_theta_max 27.5
_diffrn_standards_decay_% 0
_diffrn_standards_number 0
_exptl_absorpt_coefficient_mu 0.724
_exptl_absorpt_correction_T_max 0.964
_exptl_absorpt_correction_T_min 0.783
_exptl_absorpt_correction_type multi-scan
_exptl_absorpt_process_details '(Jacobson, 1998)'
_exptl_crystal_colour red-violet
_exptl_crystal_density_diffrn 1.475
_exptl_crystal_density_method 'not measured'
_exptl_crystal_description Prism
_exptl_crystal_F_000 512
_exptl_crystal_size_max 0.20
_exptl_crystal_size_mid 0.05
_exptl_crystal_size_min 0.05
_refine_diff_density_max 0.33
_refine_diff_density_min -0.27
_refine_ls_extinction_method none
_refine_ls_goodness_of_fit_ref 1.07
_refine_ls_hydrogen_treatment constr
_refine_ls_number_parameters 151
_refine_ls_number_reflns 2506
_refine_ls_R_factor_gt 0.039
_refine_ls_shift/su_max <0.001
_refine_ls_structure_factor_coef F
_refine_ls_weighting_details 'w = 1/[\s^2^(Fo) + 0.00168|Fo|^2^]'
_refine_ls_weighting_scheme calc
_refine_ls_wR_factor_ref 0.069
_reflns_number_gt 2006
_reflns_number_total 2511
_reflns_threshold_expression F^2^>2\s(F^2^)
_cod_data_source_file tk6101.cif
_cod_data_source_block I
_cod_original_sg_symbol_H-M 'P 21/n'
_cod_database_code 2202188
_cod_database_fobs_code 2202188

loop_
_symmetry_equiv_pos_as_xyz
x,y,z
1/2-x,1/2+y,1/2-z
-x,-y,-z
1/2+x,1/2-y,1/2+z

loop_
_atom_site_label
_atom_site_fract_x
_atom_site_fract_y
_atom_site_fract_z
_atom_site_U_iso_or_equiv
_atom_site_adp_type
_atom_site_calc_flag
_atom_site_refinement_flags
_atom_site_occupancy
_atom_site_disorder_assembly
_atom_site_disorder_group
_atom_site_type_symbol
Fe 0.0000 0.5000 0.0000 0.01240(10) Uani d S 1.00 . . Fe
O1 0.2962(3) 0.5645(2) 0.04657(9) 0.0163(5) Uani d . 1.00 . . O
O2 0.5102(3) 0.5625(2) 0.14098(9) 0.0187(5) Uani d . 1.00 . . O
O3 0.1775(3) 0.3408(2) -0.05490(10) 0.0222(5) Uani d . 1.00 . . O
N1 0.0041(4) 0.3768(2) 0.09550(10) 0.0133(5) Uani d . 1.00 . . N
C1 0.3426(4) 0.5231(3) 0.10550(10) 0.0142(6) Uani d . 1.00 . . C
C2 0.1781(4) 0.4176(3) 0.13550(10) 0.0150(6) Uani d . 1.00 . . C
C3 0.2155(5) 0.3673(3) 0.20110(10) 0.0189(7) Uani d . 1.00 . . C
C4 0.0674(5) 0.2709(3) 0.22590(10) 0.0186(7) Uani d . 1.00 . . C
C5 -0.1196(5) 0.2224(3) 0.18520(10) 0.0161(6) Uani d . 1.00 . . C
C6 -0.2785(5) 0.1198(3) 0.20750(10) 0.0194(7) Uani d . 1.00 . . C
C7 -0.4522(5) 0.0759(3) 0.16550(10) 0.0209(7) Uani d . 1.00 . . C
C8 -0.4797(5) 0.1324(3) 0.10040(10) 0.0190(7) Uani d . 1.00 . . C
C9 -0.3308(5) 0.2325(3) 0.07730(10) 0.0181(7) Uani d . 1.00 . . C
C10 -0.1463(4) 0.2783(3) 0.11930(10) 0.0148(6) Uani d . 1.00 . . C
C11 0.1449(5) 0.1934(3) -0.0572(2) 0.0232(7) Uani d . 1.00 . . C
C12 -0.0132(6) 0.1495(4) -0.1137(2) 0.0386(10) Uani d . 1.00 . . C
H1 0.3434 0.4003 0.2281 0.0227 Uiso calc . 1.00 . . H
H2 0.0895 0.2359 0.2707 0.0224 Uiso calc . 1.00 . . H
H3 -0.2632 0.0819 0.2520 0.0233 Uiso calc . 1.00 . . H
H4 -0.5573 0.0056 0.1803 0.0250 Uiso calc . 1.00 . . H
H5 -0.6041 0.1006 0.0717 0.0228 Uiso calc . 1.00 . . H
H6 -0.3521 0.2709 0.0331 0.0217 Uiso calc . 1.00 . . H
H7 0.2985 0.3750 -0.0824 0.0267 Uiso calc . 1.00 . . H
H8 0.0809 0.1635 -0.0157 0.0278 Uiso calc . 1.00 . . H
H9 0.2915 0.1492 -0.0627 0.0278 Uiso calc . 1.00 . . H
H10 -0.1607 0.1927 -0.1086 0.0463 Uiso calc . 1.00 . . H
H11 0.0500 0.1779 -0.1555 0.0463 Uiso calc . 1.00 . . H
H12 -0.0305 0.0496 -0.1132 0.0463 Uiso calc . 1.00 . . H

loop_
_atom_site_aniso_label
_atom_site_aniso_U_11
_atom_site_aniso_U_22
_atom_site_aniso_U_33
_atom_site_aniso_U_12
_atom_site_aniso_U_13
_atom_site_aniso_U_23
Fe 0.0144(3) 0.0130(3) 0.0097(3) -0.0022(2) -0.0006(2) 0.0002(2)
O1 0.0147(8) 0.0210(10) 0.0130(9) -0.0040(8) -0.0011(7) 0.0016(8)
O2 0.0158(9) 0.0250(10) 0.0152(9) -0.0049(8) -0.0003(7) -0.0019(8)
O3 0.0197(9) 0.0190(10) 0.0280(10) -0.0048(8) 0.0090(8) -0.0074(9)
N1 0.0156(10) 0.0130(10) 0.0120(10) 0.0006(8) 0.0006(8) -0.0004(8)
C1 0.0140(10) 0.0110(10) 0.0180(10) 0.0014(9) 0.0026(9) -0.0025(10)
C2 0.0150(10) 0.0150(10) 0.0150(10) 0.0020(10) 0.0029(9) -0.0020(10)
C3 0.0190(10) 0.0230(10) 0.0150(10) 0.0020(10) -0.0030(10) -0.0010(10)
C4 0.0260(10) 0.0170(10) 0.0120(10) 0.0030(10) 0.0000(10) 0.0020(10)
C5 0.0190(10) 0.0160(10) 0.0130(10) 0.0020(10) 0.0038(10) 0.0010(10)
C6 0.0250(10) 0.0170(10) 0.0160(10) 0.0010(10) 0.0050(10) 0.0060(10)
C7 0.0240(10) 0.0140(10) 0.0240(10) -0.0030(10) 0.0050(10) 0.0060(10)
C8 0.0190(10) 0.0190(10) 0.0190(10) -0.0020(10) 0.0000(10) 0.0020(10)
C9 0.0210(10) 0.0170(10) 0.0160(10) -0.0010(10) 0.0010(10) 0.0020(10)
C10 0.0150(10) 0.0130(10) 0.0170(10) 0.0006(10) 0.0034(10) 0.0000(10)
C11 0.0250(10) 0.0160(10) 0.028(2) 0.0010(10) 0.0030(10) -0.0020(10)
C12 0.033(2) 0.027(2) 0.055(2) 0.0040(10) -0.009(2) -0.020(2)

loop_
_atom_type_symbol
_atom_type_description
_atom_type_scat_dispersion_real
_atom_type_scat_dispersion_imag
_atom_type_scat_source
H H 0.000 0.000
;International Tables for Crystallography
(1992, Vol. C, Table 6.1.1.2)
;
C C 0.003 0.002
;International Tables for Crystallography
(1992, Vol. C, Tables 4.2.6.8 and 6.1.1.1)
;
N N 0.006 0.003
;International Tables for Crystallography
(1992, Vol. C, Tables 4.2.6.8 and 6.1.1.1)
;
O O 0.011 0.006
;International Tables for Crystallography
(1992, Vol. C, Tables 4.2.6.8 and 6.1.1.1)
;
Fe Fe 0.346 0.844
;International Tables for Crystallography
(1992, Vol. C, Tables 4.2.6.8 and 6.1.1.1)
;

loop_
_geom_angle_atom_site_label_1
_geom_angle_atom_site_label_2
_geom_angle_atom_site_label_3
_geom_angle
_geom_angle_publ_flag
O1 Fe O3 92.01(8) yes
O1 Fe N1 77.30(8) yes
O3 Fe N1 93.82(8) yes
FE1 O1 C1 119.3(2) no
FE1 O3 C11 130.6(2) no
FE1 O3 H7 114.7 no
C11 O3 H7 114.7 no
FE1 N1 C2 110.3(2) no
FE1 N1 C10 131.2(2) no
C2 N1 C10 118.3(2) no
O1 C1 O2 125.3(2) no
O1 C1 C2 116.8(2) no
O2 C1 C2 117.8(2) no
N1 C2 C1 115.8(2) no
N1 C2 C3 123.7(2) no
C1 C2 C3 120.5(2) no
C2 C3 C4 119.0(2) no
C2 C3 H1 120.5 no
C4 C3 H1 120.5 no
C3 C4 C5 119.7(2) no
C3 C4 H2 120.1 no
C5 C4 H2 120.1 no
C4 C5 C6 122.6(2) no
C4 C5 C10 118.0(2) no
C6 C5 C10 119.3(2) no
C5 C6 C7 119.7(3) no
C5 C6 H3 120.1 no
C7 C6 H3 120.1 no
C6 C7 C8 120.9(3) no
C6 C7 H4 119.6 no
C8 C7 H4 119.6 no
C7 C8 C9 121.0(2) no
C7 C8 H5 119.5 no
C9 C8 H5 119.5 no
C8 C9 C10 119.5(2) no
C8 C9 H6 120.3 no
C10 C9 H6 120.3 no
N1 C10 C5 121.2(2) no
N1 C10 C9 119.2(2) no
C5 C10 C9 119.6(2) no
O3 C11 C12 112.4(3) no
O3 C11 H8 108.7 no
O3 C11 H9 108.7 no
C12 C11 H8 108.7 no
C12 C11 H9 108.7 no
H8 C11 H9 109.5 no
C11 C12 H10 109.5 no
C11 C12 H11 109.5 no
C11 C12 H12 109.5 no
H10 C12 H11 109.5 no
H10 C12 H12 109.5 no
H11 C12 H12 109.5 no

loop_
_geom_bond_atom_site_label_1
_geom_bond_atom_site_label_2
_geom_bond_site_symmetry_1
_geom_bond_site_symmetry_2
_geom_bond_distance
_geom_bond_publ_flag
Fe O1 . . 2.032(2) yes
Fe O3 . . 2.154(2) yes
Fe N1 . . 2.240(2) yes
O1 C1 . . 1.263(3) no
O2 C1 . . 1.248(3) no
O3 C11 . . 1.422(4) no
O3 H7 . . 0.960 no
N1 C2 . . 1.331(3) no
N1 C10 . . 1.376(4) no
C1 C2 . . 1.523(4) no
C2 C3 . . 1.406(4) no
C3 C4 . . 1.363(4) no
C3 H1 . . 0.960 no
C4 C5 . . 1.418(4) no
C4 H2 . . 0.960 no
C5 C6 . . 1.426(4) no
C5 C10 . . 1.425(4) no
C6 C7 . . 1.363(4) no
C6 H3 . . 0.960 no
C7 C8 . . 1.412(4) no
C7 H4 . . 0.960 no
C8 C9 . . 1.377(4) no
C8 H5 . . 0.960 no
C9 C10 . . 1.413(4) no
C9 H6 . . 0.960 no
C11 C12 . . 1.496(4) no
C11 H8 . . 0.960 no
C11 H9 . . 0.960 no
C12 H10 . . 0.960 no
C12 H11 . . 0.960 no
C12 H12 . . 0.960 no

loop_
_geom_contact_atom_site_label_1
_geom_contact_atom_site_label_2
_geom_contact_distance
_geom_contact_site_symmetry_2
_geom_contact_publ_flag
O1 O3 3.192(3) 3_665 no
O1 O1 3.289(4) 3_665 no
O2 O3 2.694(3) 3_665 no
O2 C4 3.359(3) 2_555 no
O2 C10 3.406(3) 1_655 no
O2 C6 3.410(3) 2_555 no
O2 N1 3.515(3) 1_655 no
O2 C11 3.525(4) 3_665 no
O2 C9 3.532(4) 1_655 no
O3 C1 3.263(3) 3_665 no
C1 C9 3.420(4) 1_655 no
C2 C8 3.457(4) 1_655 no
C2 C9 3.578(4) 1_655 no
C3 C7 3.473(4) 1_655 no
C3 C8 3.522(4) 1_655 no
C4 C7 3.592(4) 1_655 no

loop_
_geom_hbond_atom_site_label_D
_geom_hbond_atom_site_label_H
_geom_hbond_atom_site_label_A
_geom_hbond_site_symmetry_A
_geom_hbond_distance_DH
_geom_hbond_distance_HA
_geom_hbond_distance_DA
_geom_hbond_angle_DHA
_geom_hbond_publ_flag
C9 H6 O1 3_565 0.96 2.27 3.152(3) 153 yes
O3 H7 O1 3_665 0.96 2.51 3.192(3) 128 yes
O3 H7 O2 3_665 0.96 1.74 2.694(3) 172 yes
C4 H2 O2 2_545 0.96 2.50 3.359(3) 149 yes
C6 H3 O2 2_545 0.96 2.57 3.410(3) 146 yes

loop_
_geom_torsion_atom_site_label_1
_geom_torsion_atom_site_label_2
_geom_torsion_atom_site_label_3
_geom_torsion_atom_site_label_4
_geom_torsion
_geom_torsion_publ_flag
FE1 O1 C1 O2 -174.9(2) no
FE1 O1 C1 C2 4.5(3) no
FE1 O3 C11 C12 93.2(3) no
FE1 N1 C2 C1 -6.0(3) no
FE1 N1 C2 C3 175.0(2) no
FE1 N1 C10 C5 -174.0(2) no
FE1 N1 C10 C9 5.8(4) no
O1 FE1 O3 C11 122.1(2) no
O1 FE1 N1 C2 6.3(2) no
O1 FE1 N1 C10 -178.5(2) no
O1 C1 C2 N1 1.7(3) no
O1 C1 C2 C3 -179.3(2) no
O2 C1 C2 N1 -178.9(2) no
O2 C1 C2 C3 0.1(4) no
O3 FE1 O1 C1 -99.3(2) no
O3 FE1 N1 C2 97.5(2) no
O3 FE1 N1 C10 -87.3(2) no
N1 FE1 O1 C1 -5.9(2) no
N1 FE1 O3 C11 44.7(2) no
N1 C2 C3 C4 0.2(4) no
N1 C10 C5 C4 -0.2(4) no
N1 C10 C5 C6 -179.5(2) no
N1 C10 C9 C8 179.0(3) no
C1 C2 N1 C10 178.1(2) no
C1 C2 C3 C4 -178.7(2) no
C2 N1 C10 C5 0.9(4) no
C2 N1 C10 C9 -179.3(2) no
C2 C3 C4 C5 0.5(4) no
C3 C2 N1 C10 -0.9(4) no
C3 C4 C5 C6 178.8(3) no
C3 C4 C5 C10 -0.5(4) no
C4 C5 C6 C7 -178.8(3) no
C4 C5 C10 C9 -180.0(3) no
C5 C6 C7 C8 -1.1(4) no
C5 C10 C9 C8 -1.2(4) no
C6 C5 C10 C9 0.7(4) no
C6 C7 C8 C9 0.6(5) no
C7 C6 C5 C10 0.5(4) no
C7 C8 C9 C10 0.6(4) no
C7 C8 C9 C10 0.6(4) no
